data_7010265
loop_
_publ_author_name
'Tulloch, Arran A. D.'
'Danopoulos, Andreas A.'
'Winston, Scott'
'Kleinhenz, Sven'
'Eastham, Graham'

_publ_section_title
;
 N-Functionalised heterocyclic carbene complexes of silver
;
_journal_issue 24
_journal_name_full 'Journal of the Chemical Society, Dalton Transactions'
_journal_page_first 4499
_journal_paper_doi 10.1039/b007504n
_journal_year 2000
_chemical_formula_moiety 'C42 H50 Ag2 Br2 N6'
_chemical_formula_sum 'C42 H50 Ag2 Br2 N6'
_chemical_formula_weight 1014.44
_chemical_name_common 00skl020
_chemical_name_systematic
;
3-(2,6-di-isopropylphenyl)-1-(2-picolyl)-imidazol-2-ylidene 
silver bromide 
;
_space_group_IT_number 33
_symmetry_cell_setting orthorhombic
_symmetry_space_group_name_Hall 'P -2bc 2a'
_symmetry_space_group_name_H-M 'P 21 n b'
_atom_sites_solution_hydrogens geom
_atom_sites_solution_primary direct
_atom_sites_solution_secondary difmap
_audit_creation_method SHELXL-97
_cell_angle_alpha 90.00
_cell_angle_beta 90.00
_cell_angle_gamma 90.00
_cell_formula_units_Z 4
_cell_length_a 12.77370(10)
_cell_length_b 16.55300(10)
_cell_length_c 20.1344(2)
_cell_measurement_reflns_used 30414
_cell_measurement_temperature 150(2)
_cell_measurement_theta_max 26.373
_cell_measurement_theta_min 0.998
_cell_volume 4257.28(6)
_computing_cell_refinement 'Scalepack (Otwinowski & Minor 1997)'
_computing_data_collection 'Collect (Nonius BV, 1997-2000)'
_computing_data_reduction 'Denzo a. Scalepack (Otwinowski & Minor 1997)'
_computing_molecular_graphics 'Ortep-3 for Windows (Farrugia, 1997)'
_computing_publication_material 'PLATON (Spek, 1990)'
_computing_structure_refinement 'SHELXL-97 (Sheldrick, 1997)'
_computing_structure_solution 'SHELXS-97 (Sheldrick, 1990)'
_diffrn_ambient_temperature 150(2)
_diffrn_detector_area_resol_mean '9.091 pixels/mm'
_diffrn_measured_fraction_theta_full 0.999
_diffrn_measured_fraction_theta_max 0.999
_diffrn_measurement_device_type 'Enraf Nonius KappaCCD area detector'
_diffrn_measurement_method '\p and \q scans to fill Ewald sphere'
_diffrn_radiation_monochromator graphite
_diffrn_radiation_source 'fine-focus sealed tube'
_diffrn_radiation_type MoK\a
_diffrn_radiation_wavelength 0.71073
_diffrn_reflns_av_R_equivalents 0.0660
_diffrn_reflns_av_sigmaI/netI 0.0544
_diffrn_reflns_limit_h_max 15
_diffrn_reflns_limit_h_min -15
_diffrn_reflns_limit_k_max 20
_diffrn_reflns_limit_k_min -20
_diffrn_reflns_limit_l_max 25
_diffrn_reflns_limit_l_min -22
_diffrn_reflns_number 37682
_diffrn_reflns_theta_full 26.38
_diffrn_reflns_theta_max 26.38
_diffrn_reflns_theta_min 1.59
_diffrn_standards_decay_% n/a
_diffrn_standards_interval_count n/a
_diffrn_standards_interval_time n/a
_diffrn_standards_number n/a
_exptl_absorpt_coefficient_mu 2.833
_exptl_absorpt_correction_T_max 0.8713
_exptl_absorpt_correction_T_min 0.7096
_exptl_absorpt_correction_type empirical
_exptl_absorpt_process_details
;
SORTAV - multi-scan from symmetry-related measurements (R.H. Blessing, 1995-1997
;
_exptl_crystal_colour colorless
_exptl_crystal_density_diffrn 1.583
_exptl_crystal_density_method 'not measured'
_exptl_crystal_description prism
_exptl_crystal_F_000 2032
_exptl_crystal_size_max 0.13
_exptl_crystal_size_mid 0.10
_exptl_crystal_size_min 0.05
_refine_diff_density_max 0.741
_refine_diff_density_min -0.949
_refine_diff_density_rms 0.142
_refine_ls_abs_structure_details 'Flack H D (1983), Acta Cryst. A39, 876-881'
_refine_ls_abs_structure_Flack 0.016(8)
_refine_ls_extinction_coef 0.00080(12)
_refine_ls_extinction_expression Fc^*^=kFc[1+0.001xFc^2^\l^3^/sin(2\q)]^-1/4^
_refine_ls_extinction_method SHELXL
_refine_ls_goodness_of_fit_ref 1.057
_refine_ls_hydrogen_treatment constr
_refine_ls_matrix_type full
_refine_ls_number_parameters 470
_refine_ls_number_reflns 8211
_refine_ls_number_restraints 1
_refine_ls_restrained_S_all 1.057
_refine_ls_R_factor_all 0.0504
_refine_ls_R_factor_gt 0.0386
_refine_ls_shift/su_max 0.001
_refine_ls_shift/su_mean 0.000
_refine_ls_structure_factor_coef Fsqd
_refine_ls_weighting_details 'calc w=1/[\s^2^(Fo^2^)+(0.0580P)^2^+1.2641P] where P=(Fo^2^+2Fc^2^)/3'
_refine_ls_weighting_scheme calc
_refine_ls_wR_factor_gt 0.0897
_refine_ls_wR_factor_ref 0.0998
_reflns_number_gt 7205
_reflns_number_total 8211
_reflns_threshold_expression >2sigma(I)
_cod_data_source_file b007504n.txt
_cod_data_source_block 7c
_cod_database_code 7010265

loop_
_symmetry_equiv_pos_as_xyz
'x, y, z'
'x+1/2, -y, -z'
'x+1/2, -y+1/2, z+1/2'
'x, y+1/2, -z+1/2'

loop_
_atom_site_label
_atom_site_type_symbol
_atom_site_fract_x
_atom_site_fract_y
_atom_site_fract_z
_atom_site_U_iso_or_equiv
_atom_site_adp_type
_atom_site_occupancy
_atom_site_symmetry_multiplicity
_atom_site_calc_flag
_atom_site_refinement_flags
_atom_site_disorder_assembly
_atom_site_disorder_group
Ag1 Ag 0.56404(3) 0.48834(2) 0.259989(17) 0.02309(11) Uani 1 1 d . . .
Ag2 Ag 0.09619(4) 0.62307(2) 0.20967(2) 0.03468(13) Uani 1 1 d . . .
Br1 Br 0.00591(5) 0.64870(3) 0.31728(3) 0.04151(17) Uani 1 1 d . . .
Br2 Br 0.13602(6) 0.64932(4) 0.08957(3) 0.05024(19) Uani 1 1 d . . .
N5 N 0.5843(3) 0.4664(2) 0.10623(19) 0.0207(9) Uani 1 1 d . . .
N6 N 0.5243(3) 0.4858(2) 0.4109(2) 0.0229(9) Uani 1 1 d . . .
N7 N 0.6836(3) 0.5177(2) 0.3922(2) 0.0205(9) Uani 1 1 d . . .
N8 N 0.4333(3) 0.5082(2) 0.1328(2) 0.0257(10) Uani 1 1 d . . .
N9 N 0.1773(4) 0.4879(2) 0.2134(2) 0.0267(10) Uani 1 1 d . . .
N10 N 0.8955(3) 0.4318(3) 0.4092(2) 0.0315(11) Uani 1 1 d . . .
C11 C 0.5701(5) 0.4977(3) 0.4726(2) 0.0261(11) Uani 1 1 d . . .
H11A H 0.5371 0.4931 0.5148 0.031 Uiso 1 1 calc R . .
C12 C 0.7657(4) 0.5109(3) 0.1054(3) 0.0244(12) Uani 1 1 d . . .
C13 C 0.4161(4) 0.4634(3) 0.4001(3) 0.0242(11) Uani 1 1 d . . .
C14 C 0.2109(5) 0.3276(4) 0.1836(3) 0.0457(16) Uani 1 1 d . . .
H14A H 0.2226 0.2723 0.1733 0.055 Uiso 1 1 calc R . .
C15 C 0.6955(4) 0.4467(3) 0.1092(2) 0.0222(11) Uani 1 1 d . . .
C16 C 0.3420(4) 0.5319(3) 0.1716(3) 0.0305(12) Uani 1 1 d . . .
H16A H 0.3048 0.5757 0.1478 0.037 Uiso 1 1 calc R . .
H16B H 0.3660 0.5539 0.2147 0.037 Uiso 1 1 calc R . .
C17 C 0.7314(5) 0.5978(3) 0.1031(3) 0.0331(13) Uani 1 1 d . . .
H17A H 0.6540 0.5980 0.0957 0.040 Uiso 1 1 calc R . .
C18 C 0.7837(4) 0.5308(3) 0.3602(3) 0.0266(12) Uani 1 1 d . . .
H18A H 0.8249 0.5704 0.3861 0.032 Uiso 1 1 calc R . .
H18B H 0.7722 0.5534 0.3152 0.032 Uiso 1 1 calc R . .
C19 C 0.2668(4) 0.4646(3) 0.1845(3) 0.0254(11) Uani 1 1 d . . .
C20 C 0.5279(4) 0.4866(3) 0.1598(2) 0.0216(11) Uani 1 1 d . . .
C21 C 0.5301(4) 0.4748(3) 0.0479(3) 0.0293(12) Uani 1 1 d . . .
H21A H 0.5552 0.4636 0.0045 0.035 Uiso 1 1 calc R . .
C22 C 0.4349(4) 0.5020(3) 0.0643(3) 0.0314(13) Uani 1 1 d . . .
H22A H 0.3793 0.5145 0.0347 0.038 Uiso 1 1 calc R . .
C23 C 0.3433(4) 0.5248(3) 0.3923(3) 0.0247(11) Uani 1 1 d . . .
C24 C 0.2852(5) 0.3845(3) 0.1686(3) 0.0399(15) Uani 1 1 d . . .
H24A H 0.3487 0.3692 0.1475 0.048 Uiso 1 1 calc R . .
C25 C 0.6641(6) 0.2301(4) 0.0700(3) 0.0551(18) Uani 1 1 d . . .
H25A H 0.6590 0.2530 0.0253 0.083 Uiso 1 1 calc R . .
H25B H 0.6101 0.1887 0.0758 0.083 Uiso 1 1 calc R . .
H25C H 0.7334 0.2057 0.0761 0.083 Uiso 1 1 calc R . .
C26 C 0.9052(4) 0.4128(4) 0.1087(3) 0.0358(13) Uani 1 1 d . . .
H26A H 0.9779 0.4007 0.1075 0.043 Uiso 1 1 calc R . .
C27 C 0.7259(4) 0.3659(3) 0.1137(3) 0.0254(11) Uani 1 1 d . . .
C28 C 0.3913(4) 0.3814(3) 0.3976(3) 0.0301(12) Uani 1 1 d . . .
C29 C 0.6483(5) 0.2967(3) 0.1212(3) 0.0321(12) Uani 1 1 d . . .
H29A H 0.5763 0.3192 0.1150 0.039 Uiso 1 1 calc R . .
C30 C 0.1060(4) 0.4322(3) 0.2275(3) 0.0318(12) Uani 1 1 d . . .
H30A H 0.0429 0.4492 0.2481 0.038 Uiso 1 1 calc R . .
C31 C 0.6709(4) 0.5170(3) 0.4608(3) 0.0263(12) Uani 1 1 d . . .
H31A H 0.7232 0.5281 0.4931 0.032 Uiso 1 1 calc R . .
C32 C 0.1184(5) 0.3515(3) 0.2139(3) 0.0374(14) Uani 1 1 d . . .
H32A H 0.0656 0.3134 0.2249 0.045 Uiso 1 1 calc R . .
C33 C 0.8435(4) 0.4530(3) 0.3548(2) 0.0224(11) Uani 1 1 d . . .
C34 C 0.8330(4) 0.3502(3) 0.1133(3) 0.0314(13) Uani 1 1 d . . .
H34A H 0.8570 0.2960 0.1162 0.038 Uiso 1 1 calc R . .
C35 C 0.2868(5) 0.3616(3) 0.3856(3) 0.0357(14) Uani 1 1 d . . .
H35A H 0.2663 0.3064 0.3844 0.043 Uiso 1 1 calc R . .
C36 C 0.4725(5) 0.3147(3) 0.4069(3) 0.0425(15) Uani 1 1 d . . .
H36A H 0.5435 0.3402 0.4072 0.051 Uiso 1 1 calc R . .
C37 C 0.8734(5) 0.4912(3) 0.1058(3) 0.0341(13) Uani 1 1 d . . .
H37A H 0.9241 0.5331 0.1041 0.041 Uiso 1 1 calc R . .
C38 C 0.2130(5) 0.4211(4) 0.3754(3) 0.0370(14) Uani 1 1 d . . .
H38A H 0.1426 0.4064 0.3662 0.044 Uiso 1 1 calc R . .
C39 C 0.3716(5) 0.6129(3) 0.3974(3) 0.0333(13) Uani 1 1 d . . .
H39A H 0.4408 0.6163 0.4205 0.040 Uiso 1 1 calc R . .
C40 C 0.2397(5) 0.5010(3) 0.3782(3) 0.0326(13) Uani 1 1 d . . .
H40A H 0.1877 0.5410 0.3706 0.039 Uiso 1 1 calc R . .
C41 C 0.2925(5) 0.6614(4) 0.4389(3) 0.0425(15) Uani 1 1 d . . .
H41A H 0.2847 0.6361 0.4827 0.064 Uiso 1 1 calc R . .
H41B H 0.2247 0.6620 0.4162 0.064 Uiso 1 1 calc R . .
H41C H 0.3178 0.7169 0.4444 0.064 Uiso 1 1 calc R . .
C42 C 0.7515(6) 0.6393(4) 0.1700(3) 0.0457(16) Uani 1 1 d . . .
H42A H 0.7175 0.6086 0.2055 0.069 Uiso 1 1 calc R . .
H42B H 0.7229 0.6942 0.1688 0.069 Uiso 1 1 calc R . .
H42C H 0.8271 0.6418 0.1782 0.069 Uiso 1 1 calc R . .
C43 C 0.7810(6) 0.6455(4) 0.0459(3) 0.0507(17) Uani 1 1 d . . .
H43A H 0.7662 0.6182 0.0037 0.076 Uiso 1 1 calc R . .
H43B H 0.8569 0.6487 0.0525 0.076 Uiso 1 1 calc R . .
H43C H 0.7516 0.7002 0.0449 0.076 Uiso 1 1 calc R . .
C44 C 0.3845(5) 0.6523(3) 0.3295(3) 0.0398(15) Uani 1 1 d . . .
H44A H 0.4351 0.6213 0.3032 0.060 Uiso 1 1 calc R . .
H44B H 0.4099 0.7077 0.3350 0.060 Uiso 1 1 calc R . .
H44C H 0.3169 0.6530 0.3065 0.060 Uiso 1 1 calc R . .
C45 C 0.4564(7) 0.2722(5) 0.4727(4) 0.084(3) Uani 1 1 d . . .
H45A H 0.5094 0.2299 0.4779 0.126 Uiso 1 1 calc R . .
H45B H 0.3865 0.2479 0.4737 0.126 Uiso 1 1 calc R . .
H45C H 0.4629 0.3113 0.5090 0.126 Uiso 1 1 calc R . .
C46 C 0.9400(4) 0.3078(3) 0.3550(3) 0.0358(14) Uani 1 1 d . . .
H46A H 0.9753 0.2573 0.3568 0.043 Uiso 1 1 calc R . .
C47 C 0.5940(4) 0.4977(3) 0.3609(3) 0.0219(11) Uani 1 1 d . . .
C48 C 0.9426(5) 0.3588(3) 0.4079(3) 0.0350(14) Uani 1 1 d . . .
H48A H 0.9797 0.3420 0.4464 0.042 Uiso 1 1 calc R . .
C49 C 0.4685(8) 0.2546(5) 0.3500(5) 0.078(3) Uani 1 1 d . . .
H49A H 0.5216 0.2127 0.3570 0.117 Uiso 1 1 calc R . .
H49B H 0.4823 0.2826 0.3081 0.117 Uiso 1 1 calc R . .
H49C H 0.3990 0.2296 0.3483 0.117 Uiso 1 1 calc R . .
C50 C 0.8862(5) 0.3300(4) 0.2991(3) 0.0381(14) Uani 1 1 d . . .
H50A H 0.8832 0.2952 0.2616 0.046 Uiso 1 1 calc R . .
C51 C 0.6547(7) 0.2618(5) 0.1907(4) 0.061(2) Uani 1 1 d . . .
H51A H 0.6440 0.3050 0.2233 0.092 Uiso 1 1 calc R . .
H51B H 0.7237 0.2374 0.1974 0.092 Uiso 1 1 calc R . .
H51C H 0.6004 0.2205 0.1962 0.092 Uiso 1 1 calc R . .
C52 C 0.8356(4) 0.4052(3) 0.2984(3) 0.0308(12) Uani 1 1 d . . .
H52A H 0.7972 0.4228 0.2607 0.037 Uiso 1 1 calc R . .

loop_
_atom_site_aniso_label
_atom_site_aniso_U_11
_atom_site_aniso_U_22
_atom_site_aniso_U_33
_atom_site_aniso_U_23
_atom_site_aniso_U_13
_atom_site_aniso_U_12
Ag1 0.02167(19) 0.02926(19) 0.01833(19) -0.00057(14) 0.00209(18) -0.00005(18)
Ag2 0.0314(2) 0.0314(2) 0.0412(3) -0.00301(18) 0.0034(2) 0.00170(19)
Br1 0.0358(3) 0.0380(3) 0.0507(4) 0.0031(3) 0.0136(3) 0.0010(3)
Br2 0.0552(4) 0.0506(4) 0.0449(4) -0.0008(3) -0.0047(3) 0.0016(3)
N5 0.018(2) 0.0252(19) 0.018(2) -0.0018(16) 0.0019(18) -0.0022(17)
N6 0.021(2) 0.025(2) 0.022(2) 0.0003(16) -0.0008(19) 0.0014(17)
N7 0.019(2) 0.026(2) 0.016(2) -0.0038(17) 0.0014(19) 0.0050(17)
N8 0.022(2) 0.030(2) 0.026(3) -0.0083(18) -0.001(2) -0.0019(18)
N9 0.026(2) 0.025(2) 0.029(3) 0.0023(18) 0.004(2) 0.0054(18)
N10 0.023(2) 0.037(2) 0.035(3) 0.003(2) 0.003(2) 0.004(2)
C11 0.029(3) 0.034(3) 0.016(2) -0.0018(19) -0.002(3) 0.005(2)
C12 0.023(3) 0.031(3) 0.019(3) -0.002(2) 0.003(2) 0.000(2)
C13 0.019(2) 0.030(3) 0.023(3) 0.002(2) 0.004(2) 0.002(2)
C14 0.043(4) 0.027(3) 0.067(5) -0.005(3) 0.011(3) 0.003(3)
C15 0.023(3) 0.030(3) 0.014(2) -0.003(2) 0.000(2) -0.003(2)
C16 0.027(3) 0.026(3) 0.039(3) -0.008(2) 0.002(3) 0.003(2)
C17 0.036(3) 0.032(3) 0.032(3) 0.003(2) 0.006(3) -0.005(3)
C18 0.018(3) 0.033(3) 0.029(3) 0.004(2) 0.001(2) 0.001(2)
C19 0.019(2) 0.031(3) 0.026(3) -0.004(2) -0.002(2) 0.005(2)
C20 0.022(3) 0.027(2) 0.016(3) 0.0008(19) -0.002(2) -0.004(2)
C21 0.031(3) 0.037(3) 0.020(3) -0.003(2) -0.003(2) -0.004(2)
C22 0.023(3) 0.041(3) 0.030(3) 0.004(2) -0.010(3) 0.002(2)
C23 0.024(3) 0.031(3) 0.019(3) -0.003(2) 0.001(2) 0.001(2)
C24 0.032(3) 0.033(3) 0.055(4) -0.005(3) 0.005(3) 0.003(3)
C25 0.074(5) 0.044(4) 0.047(4) -0.005(3) -0.002(4) -0.010(3)
C26 0.022(3) 0.055(4) 0.031(3) -0.001(3) 0.002(2) 0.011(3)
C27 0.026(3) 0.031(3) 0.019(3) -0.001(2) 0.001(2) 0.003(2)
C28 0.032(3) 0.031(3) 0.027(3) 0.003(2) 0.012(3) -0.001(2)
C29 0.035(3) 0.026(3) 0.035(3) 0.002(2) -0.007(3) 0.000(2)
C30 0.024(3) 0.037(3) 0.035(3) 0.007(2) 0.004(2) 0.002(3)
C31 0.026(3) 0.032(3) 0.021(3) -0.006(2) -0.003(2) 0.003(2)
C32 0.034(4) 0.039(3) 0.039(3) -0.002(2) 0.005(3) -0.006(3)
C33 0.016(2) 0.025(2) 0.026(3) 0.001(2) 0.005(2) -0.005(2)
C34 0.029(3) 0.036(3) 0.030(3) -0.003(2) 0.000(3) 0.008(2)
C35 0.038(3) 0.034(3) 0.035(3) -0.005(2) 0.007(3) -0.010(3)
C36 0.041(3) 0.034(3) 0.053(4) 0.007(3) 0.012(3) 0.002(3)
C37 0.027(3) 0.047(3) 0.028(3) -0.003(3) 0.004(3) -0.006(3)
C38 0.028(3) 0.053(4) 0.030(3) -0.007(3) -0.001(3) -0.008(3)
C39 0.033(3) 0.038(3) 0.029(3) -0.003(2) 0.000(3) 0.005(3)
C40 0.028(3) 0.048(3) 0.022(3) -0.001(2) -0.001(3) 0.004(3)
C41 0.057(4) 0.040(3) 0.031(3) -0.005(2) 0.000(3) 0.018(3)
C42 0.057(4) 0.036(3) 0.044(4) -0.009(3) -0.002(3) -0.007(3)
C43 0.065(5) 0.046(4) 0.042(4) 0.011(3) 0.014(4) -0.001(3)
C44 0.047(4) 0.035(3) 0.038(4) -0.005(3) 0.012(3) 0.005(3)
C45 0.084(6) 0.079(6) 0.089(6) 0.042(5) 0.024(5) 0.030(5)
C46 0.023(3) 0.029(3) 0.055(4) 0.001(3) 0.014(3) 0.005(2)
C47 0.019(3) 0.023(2) 0.024(3) 0.0024(18) 0.002(2) 0.005(2)
C48 0.028(3) 0.041(3) 0.036(4) 0.008(3) 0.004(3) 0.008(2)
C49 0.075(5) 0.056(4) 0.103(7) -0.020(4) 0.022(5) 0.017(4)
C50 0.029(3) 0.038(3) 0.047(4) -0.016(3) 0.010(3) -0.004(3)
C51 0.070(5) 0.067(5) 0.046(4) 0.016(3) 0.004(4) -0.037(4)
C52 0.024(3) 0.038(3) 0.030(3) -0.006(2) 0.005(2) -0.001(2)

loop_
_atom_type_symbol
_atom_type_description
_atom_type_scat_dispersion_real
_atom_type_scat_dispersion_imag
_atom_type_scat_source
C C 0.0033 0.0016 'International Tables Vol C Tables 4.2.6.8 and 6.1.1.4'
H H 0.0000 0.0000 'International Tables Vol C Tables 4.2.6.8 and 6.1.1.4'
Ag Ag -0.8971 1.1015 'International Tables Vol C Tables 4.2.6.8 and 6.1.1.4'
Br Br -0.2901 2.4595 'International Tables Vol C Tables 4.2.6.8 and 6.1.1.4'
N N 0.0061 0.0033 'International Tables Vol C Tables 4.2.6.8 and 6.1.1.4'

loop_
_geom_angle_atom_site_label_1
_geom_angle_atom_site_label_2
_geom_angle_atom_site_label_3
_geom_angle
_geom_angle_site_symmetry_1
_geom_angle_site_symmetry_3
_geom_angle_publ_flag
C20 Ag1 C47 175.90(19) . . ?
N9 Ag2 Br1 108.82(11) . . ?
N9 Ag2 Br2 95.80(11) . . ?
Br1 Ag2 Br2 154.52(3) . . ?
C20 N5 C21 113.2(4) . . ?
C20 N5 C15 123.1(4) . . ?
C21 N5 C15 123.4(4) . . ?
C47 N6 C11 111.5(4) . . ?
C47 N6 C13 123.5(4) . . ?
C11 N6 C13 125.0(4) . . ?
C47 N7 C31 111.3(4) . . ?
C47 N7 C18 125.3(4) . . ?
C31 N7 C18 123.1(4) . . ?
C20 N8 C22 111.2(5) . . ?
C20 N8 C16 124.2(5) . . ?
C22 N8 C16 124.5(5) . . ?
C30 N9 C19 118.6(4) . . ?
C30 N9 Ag2 110.4(3) . . ?
C19 N9 Ag2 127.3(3) . . ?
C33 N10 C48 116.3(5) . . ?
C31 C11 N6 106.2(4) . . ?
C31 C11 H11A 126.9 . . ?
N6 C11 H11A 126.9 . . ?
C15 C12 C37 116.8(5) . . ?
C15 C12 C17 122.9(5) . . ?
C37 C12 C17 120.3(5) . . ?
C23 C13 C28 123.9(5) . . ?
C23 C13 N6 117.9(4) . . ?
C28 C13 N6 118.2(5) . . ?
C24 C14 C32 119.3(5) . . ?
C24 C14 H14A 120.3 . . ?
C32 C14 H14A 120.3 . . ?
C12 C15 C27 123.8(5) . . ?
C12 C15 N5 117.0(4) . . ?
C27 C15 N5 119.2(4) . . ?
N8 C16 C19 114.0(4) . . ?
N8 C16 H16A 108.7 . . ?
C19 C16 H16A 108.7 . . ?
N8 C16 H16B 108.7 . . ?
C19 C16 H16B 108.7 . . ?
H16A C16 H16B 107.6 . . ?
C12 C17 C42 110.7(5) . . ?
C12 C17 C43 113.3(5) . . ?
C42 C17 C43 111.0(5) . . ?
C12 C17 H17A 107.2 . . ?
C42 C17 H17A 107.2 . . ?
C43 C17 H17A 107.2 . . ?
N7 C18 C33 110.6(4) . . ?
N7 C18 H18A 109.5 . . ?
C33 C18 H18A 109.5 . . ?
N7 C18 H18B 109.5 . . ?
C33 C18 H18B 109.5 . . ?
H18A C18 H18B 108.1 . . ?
N9 C19 C24 121.4(5) . . ?
N9 C19 C16 114.2(4) . . ?
C24 C19 C16 124.4(5) . . ?
N5 C20 N8 102.7(4) . . ?
N5 C20 Ag1 132.0(4) . . ?
N8 C20 Ag1 125.4(4) . . ?
C22 C21 N5 106.4(5) . . ?
C22 C21 H21A 126.8 . . ?
N5 C21 H21A 126.8 . . ?
C21 C22 N8 106.5(5) . . ?
C21 C22 H22A 126.7 . . ?
N8 C22 H22A 126.7 . . ?
C13 C23 C40 116.5(5) . . ?
C13 C23 C39 122.8(5) . . ?
C40 C23 C39 120.7(5) . . ?
C14 C24 C19 119.3(6) . . ?
C14 C24 H24A 120.3 . . ?
C19 C24 H24A 120.3 . . ?
C29 C25 H25A 109.5 . . ?
C29 C25 H25B 109.5 . . ?
H25A C25 H25B 109.5 . . ?
C29 C25 H25C 109.5 . . ?
H25A C25 H25C 109.5 . . ?
H25B C25 H25C 109.5 . . ?
C37 C26 C34 121.0(5) . . ?
C37 C26 H26A 119.5 . . ?
C34 C26 H26A 119.5 . . ?
C34 C27 C15 116.9(5) . . ?
C34 C27 C29 119.9(5) . . ?
C15 C27 C29 123.2(5) . . ?
C13 C28 C35 116.9(5) . . ?
C13 C28 C36 123.0(5) . . ?
C35 C28 C36 120.1(5) . . ?
C51 C29 C27 110.0(5) . . ?
C51 C29 C25 110.0(5) . . ?
C27 C29 C25 113.1(5) . . ?
C51 C29 H29A 107.8 . . ?
C27 C29 H29A 107.8 . . ?
C25 C29 H29A 107.8 . . ?
N9 C30 C32 123.7(5) . . ?
N9 C30 H30A 118.2 . . ?
C32 C30 H30A 118.2 . . ?
C11 C31 N7 106.8(5) . . ?
C11 C31 H31A 126.6 . . ?
N7 C31 H31A 126.6 . . ?
C30 C32 C14 117.6(6) . . ?
C30 C32 H32A 121.2 . . ?
C14 C32 H32A 121.2 . . ?
N10 C33 C52 124.2(5) . . ?
N10 C33 C18 115.0(4) . . ?
C52 C33 C18 120.6(5) . . ?
C26 C34 C27 120.8(5) . . ?
C26 C34 H34A 119.6 . . ?
C27 C34 H34A 119.6 . . ?
C38 C35 C28 120.8(5) . . ?
C38 C35 H35A 119.6 . . ?
C28 C35 H35A 119.6 . . ?
C45 C36 C49 110.5(6) . . ?
C45 C36 C28 110.6(5) . . ?
C49 C36 C28 111.0(6) . . ?
C45 C36 H36A 108.2 . . ?
C49 C36 H36A 108.2 . . ?
C28 C36 H36A 108.2 . . ?
C26 C37 C12 120.7(5) . . ?
C26 C37 H37A 119.6 . . ?
C12 C37 H37A 119.6 . . ?
C40 C38 C35 121.0(6) . . ?
C40 C38 H38A 119.5 . . ?
C35 C38 H38A 119.5 . . ?
C23 C39 C44 112.2(5) . . ?
C23 C39 C41 112.6(5) . . ?
C44 C39 C41 109.6(5) . . ?
C23 C39 H39A 107.4 . . ?
C44 C39 H39A 107.4 . . ?
C41 C39 H39A 107.4 . . ?
C38 C40 C23 120.8(5) . . ?
C38 C40 H40A 119.6 . . ?
C23 C40 H40A 119.6 . . ?
C39 C41 H41A 109.5 . . ?
C39 C41 H41B 109.5 . . ?
H41A C41 H41B 109.5 . . ?
C39 C41 H41C 109.5 . . ?
H41A C41 H41C 109.5 . . ?
H41B C41 H41C 109.5 . . ?
C17 C42 H42A 109.5 . . ?
C17 C42 H42B 109.5 . . ?
H42A C42 H42B 109.5 . . ?
C17 C42 H42C 109.5 . . ?
H42A C42 H42C 109.5 . . ?
H42B C42 H42C 109.5 . . ?
C17 C43 H43A 109.5 . . ?
C17 C43 H43B 109.5 . . ?
H43A C43 H43B 109.5 . . ?
C17 C43 H43C 109.5 . . ?
H43A C43 H43C 109.5 . . ?
H43B C43 H43C 109.5 . . ?
C39 C44 H44A 109.5 . . ?
C39 C44 H44B 109.5 . . ?
H44A C44 H44B 109.5 . . ?
C39 C44 H44C 109.5 . . ?
H44A C44 H44C 109.5 . . ?
H44B C44 H44C 109.5 . . ?
C36 C45 H45A 109.5 . . ?
C36 C45 H45B 109.5 . . ?
H45A C45 H45B 109.5 . . ?
C36 C45 H45C 109.5 . . ?
H45A C45 H45C 109.5 . . ?
H45B C45 H45C 109.5 . . ?
C48 C46 C50 119.3(5) . . ?
C48 C46 H46A 120.3 . . ?
C50 C46 H46A 120.3 . . ?
N7 C47 N6 104.3(4) . . ?
N7 C47 Ag1 129.3(4) . . ?
N6 C47 Ag1 126.4(4) . . ?
N10 C48 C46 124.0(5) . . ?
N10 C48 H48A 118.0 . . ?
C46 C48 H48A 118.0 . . ?
C36 C49 H49A 109.5 . . ?
C36 C49 H49B 109.5 . . ?
H49A C49 H49B 109.5 . . ?
C36 C49 H49C 109.5 . . ?
H49A C49 H49C 109.5 . . ?
H49B C49 H49C 109.5 . . ?
C46 C50 C52 118.5(5) . . ?
C46 C50 H50A 120.7 . . ?
C52 C50 H50A 120.7 . . ?
C29 C51 H51A 109.5 . . ?
C29 C51 H51B 109.5 . . ?
H51A C51 H51B 109.5 . . ?
C29 C51 H51C 109.5 . . ?
H51A C51 H51C 109.5 . . ?
H51B C51 H51C 109.5 . . ?
C33 C52 C50 117.6(5) . . ?
C33 C52 H52A 121.2 . . ?
C50 C52 H52A 121.2 . . ?

loop_
_geom_bond_atom_site_label_1
_geom_bond_atom_site_label_2
_geom_bond_distance
_geom_bond_site_symmetry_2
_geom_bond_publ_flag
Ag1 C20 2.069(5) . ?
Ag1 C47 2.074(5) . ?
Ag2 N9 2.467(4) . ?
Ag2 Br1 2.4909(7) . ?
Ag2 Br2 2.5090(8) . ?
N5 C20 1.339(6) . ?
N5 C21 1.370(7) . ?
N5 C15 1.459(6) . ?
N6 C47 1.358(7) . ?
N6 C11 1.388(7) . ?
N6 C13 1.447(7) . ?
N7 C47 1.348(7) . ?
N7 C31 1.390(7) . ?
N7 C18 1.449(7) . ?
N8 C20 1.373(7) . ?
N8 C22 1.383(8) . ?
N8 C16 1.457(7) . ?
N9 C30 1.326(7) . ?
N9 C19 1.340(7) . ?
N10 C33 1.326(7) . ?
N10 C48 1.350(7) . ?
C11 C31 1.348(8) . ?
C11 H11A 0.9500 . ?
C12 C15 1.392(7) . ?
C12 C37 1.415(8) . ?
C12 C17 1.505(7) . ?
C13 C23 1.387(7) . ?
C13 C28 1.395(8) . ?
C14 C24 1.372(9) . ?
C14 C32 1.387(9) . ?
C14 H14A 0.9500 . ?
C15 C27 1.395(7) . ?
C16 C19 1.493(8) . ?
C16 H16A 0.9900 . ?
C16 H16B 0.9900 . ?
C17 C42 1.533(8) . ?
C17 C43 1.534(8) . ?
C17 H17A 1.0000 . ?
C18 C33 1.502(7) . ?
C18 H18A 0.9900 . ?
C18 H18B 0.9900 . ?
C19 C24 1.383(8) . ?
C21 C22 1.338(8) . ?
C21 H21A 0.9500 . ?
C22 H22A 0.9500 . ?
C23 C40 1.410(8) . ?
C23 C39 1.506(7) . ?
C24 H24A 0.9500 . ?
C25 C29 1.522(8) . ?
C25 H25A 0.9800 . ?
C25 H25B 0.9800 . ?
C25 H25C 0.9800 . ?
C26 C37 1.360(8) . ?
C26 C34 1.392(8) . ?
C26 H26A 0.9500 . ?
C27 C34 1.393(8) . ?
C27 C29 1.522(7) . ?
C28 C35 1.395(9) . ?
C28 C36 1.526(8) . ?
C29 C51 1.516(9) . ?
C29 H29A 1.0000 . ?
C30 C32 1.374(8) . ?
C30 H30A 0.9500 . ?
C31 H31A 0.9500 . ?
C32 H32A 0.9500 . ?
C33 C52 1.388(7) . ?
C34 H34A 0.9500 . ?
C35 C38 1.379(9) . ?
C35 H35A 0.9500 . ?
C36 C45 1.514(9) . ?
C36 C49 1.518(10) . ?
C36 H36A 1.0000 . ?
C37 H37A 0.9500 . ?
C38 C40 1.367(8) . ?
C38 H38A 0.9500 . ?
C39 C44 1.524(8) . ?
C39 C41 1.537(8) . ?
C39 H39A 1.0000 . ?
C40 H40A 0.9500 . ?
C41 H41A 0.9800 . ?
C41 H41B 0.9800 . ?
C41 H41C 0.9800 . ?
C42 H42A 0.9800 . ?
C42 H42B 0.9800 . ?
C42 H42C 0.9800 . ?
C43 H43A 0.9800 . ?
C43 H43B 0.9800 . ?
C43 H43C 0.9800 . ?
C44 H44A 0.9800 . ?
C44 H44B 0.9800 . ?
C44 H44C 0.9800 . ?
C45 H45A 0.9800 . ?
C45 H45B 0.9800 . ?
C45 H45C 0.9800 . ?
C46 C48 1.360(8) . ?
C46 C50 1.369(9) . ?
C46 H46A 0.9500 . ?
C48 H48A 0.9500 . ?
C49 H49A 0.9800 . ?
C49 H49B 0.9800 . ?
C49 H49C 0.9800 . ?
C50 C52 1.403(8) . ?
C50 H50A 0.9500 . ?
C51 H51A 0.9800 . ?
C51 H51B 0.9800 . ?
C51 H51C 0.9800 . ?
C52 H52A 0.9500 . ?

loop_
_geom_torsion_atom_site_label_1
_geom_torsion_atom_site_label_2
_geom_torsion_atom_site_label_3
_geom_torsion_atom_site_label_4
_geom_torsion
_geom_torsion_site_symmetry_1
_geom_torsion_site_symmetry_2
_geom_torsion_site_symmetry_3
_geom_torsion_site_symmetry_4
_geom_torsion_publ_flag
Br1 Ag2 N9 C30 55.9(4) . . . . ?
Br2 Ag2 N9 C30 -117.5(4) . . . . ?
Br1 Ag2 N9 C19 -146.4(4) . . . . ?
Br2 Ag2 N9 C19 40.3(4) . . . . ?
C47 N6 C11 C31 -0.3(6) . . . . ?
C13 N6 C11 C31 179.5(4) . . . . ?
C47 N6 C13 C23 -89.3(6) . . . . ?
C11 N6 C13 C23 90.9(6) . . . . ?
C47 N6 C13 C28 90.1(6) . . . . ?
C11 N6 C13 C28 -89.7(6) . . . . ?
C37 C12 C15 C27 0.4(8) . . . . ?
C17 C12 C15 C27 -177.7(5) . . . . ?
C37 C12 C15 N5 -177.7(5) . . . . ?
C17 C12 C15 N5 4.2(7) . . . . ?
C20 N5 C15 C12 -86.3(6) . . . . ?
C21 N5 C15 C12 86.2(6) . . . . ?
C20 N5 C15 C27 95.5(6) . . . . ?
C21 N5 C15 C27 -92.0(6) . . . . ?
C20 N8 C16 C19 -95.6(6) . . . . ?
C22 N8 C16 C19 82.1(7) . . . . ?
C15 C12 C17 C42 105.5(6) . . . . ?
C37 C12 C17 C42 -72.5(7) . . . . ?
C15 C12 C17 C43 -129.0(6) . . . . ?
C37 C12 C17 C43 52.9(7) . . . . ?
C47 N7 C18 C33 -88.8(6) . . . . ?
C31 N7 C18 C33 84.9(6) . . . . ?
C30 N9 C19 C24 0.8(8) . . . . ?
Ag2 N9 C19 C24 -155.4(4) . . . . ?
C30 N9 C19 C16 -179.3(5) . . . . ?
Ag2 N9 C19 C16 24.5(7) . . . . ?
N8 C16 C19 N9 -172.7(5) . . . . ?
N8 C16 C19 C24 7.2(8) . . . . ?
C21 N5 C20 N8 0.4(5) . . . . ?
C15 N5 C20 N8 173.6(4) . . . . ?
C21 N5 C20 Ag1 -179.3(4) . . . . ?
C15 N5 C20 Ag1 -6.1(7) . . . . ?
C22 N8 C20 N5 -0.9(5) . . . . ?
C16 N8 C20 N5 177.0(4) . . . . ?
C22 N8 C20 Ag1 178.7(3) . . . . ?
C16 N8 C20 Ag1 -3.3(7) . . . . ?
C47 Ag1 C20 N5 141(3) . . . . ?
C47 Ag1 C20 N8 -38(3) . . . . ?
C20 N5 C21 C22 0.3(6) . . . . ?
C15 N5 C21 C22 -172.9(4) . . . . ?
N5 C21 C22 N8 -0.9(6) . . . . ?
C20 N8 C22 C21 1.1(6) . . . . ?
C16 N8 C22 C21 -176.8(4) . . . . ?
C28 C13 C23 C40 -2.7(8) . . . . ?
N6 C13 C23 C40 176.6(5) . . . . ?
C28 C13 C23 C39 178.1(5) . . . . ?
N6 C13 C23 C39 -2.6(8) . . . . ?
C32 C14 C24 C19 0.5(10) . . . . ?
N9 C19 C24 C14 -0.9(9) . . . . ?
C16 C19 C24 C14 179.1(6) . . . . ?
C12 C15 C27 C34 -1.0(8) . . . . ?
N5 C15 C27 C34 177.1(5) . . . . ?
C12 C15 C27 C29 177.0(5) . . . . ?
N5 C15 C27 C29 -4.9(7) . . . . ?
C23 C13 C28 C35 0.8(8) . . . . ?
N6 C13 C28 C35 -178.5(5) . . . . ?
C23 C13 C28 C36 -179.5(5) . . . . ?
N6 C13 C28 C36 1.2(8) . . . . ?
C34 C27 C29 C51 69.2(7) . . . . ?
C15 C27 C29 C51 -108.7(6) . . . . ?
C34 C27 C29 C25 -54.3(7) . . . . ?
C15 C27 C29 C25 127.8(6) . . . . ?
C19 N9 C30 C32 -0.2(8) . . . . ?
Ag2 N9 C30 C32 159.8(5) . . . . ?
N6 C11 C31 N7 0.9(5) . . . . ?
C47 N7 C31 C11 -1.3(5) . . . . ?
C18 N7 C31 C11 -175.8(4) . . . . ?
N9 C30 C32 C14 -0.2(9) . . . . ?
C24 C14 C32 C30 0.0(10) . . . . ?
C48 N10 C33 C52 -0.1(7) . . . . ?
C48 N10 C33 C18 174.4(5) . . . . ?
N7 C18 C33 N10 -82.2(5) . . . . ?
N7 C18 C33 C52 92.5(6) . . . . ?
C37 C26 C34 C27 1.4(9) . . . . ?
C15 C27 C34 C26 0.1(8) . . . . ?
C29 C27 C34 C26 -178.0(5) . . . . ?
C13 C28 C35 C38 1.4(9) . . . . ?
C36 C28 C35 C38 -178.3(5) . . . . ?
C13 C28 C36 C45 109.3(7) . . . . ?
C35 C28 C36 C45 -71.0(8) . . . . ?
C13 C28 C36 C49 -127.7(6) . . . . ?
C35 C28 C36 C49 52.1(8) . . . . ?
C34 C26 C37 C12 -2.0(9) . . . . ?
C15 C12 C37 C26 1.1(8) . . . . ?
C17 C12 C37 C26 179.2(5) . . . . ?
C28 C35 C38 C40 -1.5(9) . . . . ?
C13 C23 C39 C44 100.2(6) . . . . ?
C40 C23 C39 C44 -78.9(7) . . . . ?
C13 C23 C39 C41 -135.5(6) . . . . ?
C40 C23 C39 C41 45.4(7) . . . . ?
C35 C38 C40 C23 -0.6(9) . . . . ?
C13 C23 C40 C38 2.6(8) . . . . ?
C39 C23 C40 C38 -178.2(5) . . . . ?
C31 N7 C47 N6 1.1(5) . . . . ?
C18 N7 C47 N6 175.5(4) . . . . ?
C31 N7 C47 Ag1 180.0(3) . . . . ?
C18 N7 C47 Ag1 -5.6(7) . . . . ?
C11 N6 C47 N7 -0.5(5) . . . . ?
C13 N6 C47 N7 179.7(4) . . . . ?
C11 N6 C47 Ag1 -179.4(3) . . . . ?
C13 N6 C47 Ag1 0.8(6) . . . . ?
C20 Ag1 C47 N7 -108(3) . . . . ?
C20 Ag1 C47 N6 71(3) . . . . ?
C33 N10 C48 C46 0.6(8) . . . . ?
C50 C46 C48 N10 -0.7(9) . . . . ?
C48 C46 C50 C52 0.2(8) . . . . ?
N10 C33 C52 C50 -0.3(8) . . . . ?
C18 C33 C52 C50 -174.5(5) . . . . ?
C46 C50 C52 C33 0.2(8) . . . . ?
